data_4312692
loop_
_publ_author_name
'Cristina Sens'
'Montserrat Rodr\'iguez'
'Isabel Romero'
'Antoni Llobet'
'Teodor Parella'
'Jordi Benet-Buchholz'

_publ_contact_author
;
    Dr. Benet-Buchholz, Jordi
    Bayer Industry Services    
    Analytics X-Ray Laboratory
    Geb. Q18, Raum 490
    BAYER AG
    D-51368 Leverkusen, Germany
;
_publ_contact_author_email jordi.benet-buchholz.jb@bayerindustry.de
_publ_contact_author_fax '049 214 30 50677'
_publ_contact_author_phone '049 214 30 65852'
_publ_section_title
;
 Synthesis, Structure, and Acid-Base and Redox Properties of a Family of
 New Ru(II) Isomeric Complexes Containing the Trpy and the Dinucleating
 Hbpp Ligands
;
_journal_name_full 'Inorganic Chemistry'
_journal_page_first 8385
_journal_page_last 8394
_journal_paper_doi 10.1021/ic0346836
_journal_volume 42
_journal_year 2003
_chemical_formula_sum 'C28 H22 Cl2 F6 N7 O4.63 P Ru'
_chemical_formula_weight 847.47
_chemical_name_common Out-[RuII(Cl)(H2bpp)(trpy)](PF6)(Cl)
_chemical_name_systematic
; 
 Out-(chloro)(2,2':6',2"-terpyridine)(3(2-pyridylium),
 5(2-pyridyl)pyrazole)Ruthenium chloride and hexafluorophosphate 
;
_space_group_IT_number 2
_symmetry_cell_setting triclinic
_symmetry_space_group_name_Hall '-P 1'
_symmetry_space_group_name_H-M 'P -1'
_atom_sites_solution_hydrogens geom
_atom_sites_solution_primary direct
_atom_sites_solution_secondary difmap
_audit_creation_method SHELXL-97
_cell_angle_alpha 91.277(6)
_cell_angle_beta 92.076(8)
_cell_angle_gamma 101.509(6)
_cell_formula_units_Z 2
_cell_length_a 8.7598(13)
_cell_length_b 14.059(2)
_cell_length_c 20.349(3)
_cell_measurement_reflns_used 6322
_cell_measurement_temperature 153(2)
_cell_measurement_theta_max 23.00
_cell_measurement_theta_min 1.48
_cell_volume 2452.9(6)
_computing_cell_refinement 'Bruker SAINT program Vers. 5.0'
_computing_data_collection 'Bruker SMART CCD area detector system'
_computing_data_reduction 'Bruker SAINT program Vers. 5.0'
_computing_molecular_graphics 'SHELXL-97 (Sheldrick, 1997)'
_computing_publication_material 'SHELXL-97 (Sheldrick, 1997)'
_computing_structure_refinement 'SHELXL-97 (Sheldrick, 1997)'
_computing_structure_solution 'SHELXS-97 (Sheldrick, 1990)'
_diffrn_ambient_temperature 153(2)
_diffrn_detector_area_resol_mean 512
_diffrn_detector_type 'Smart 1000 CCD area detector'
_diffrn_measured_fraction_theta_full 0.924
_diffrn_measured_fraction_theta_max 0.924
_diffrn_measurement_device_type 'four-circle diffractometer Bruker P4'
_diffrn_measurement_method
;
 Fullsphere data collection, phi and omega scans,
 in omega at 0.3 deg scan width, three runs with 98, 67 and 67 frames, phi=0 deg
 in phi at 0.3 deg scan width, two runs with 1207 frames, omega=-32 deg
;
_diffrn_measurement_specimen_support 'magnetic support whith 10 micron nylon fiber cryoloop'
_diffrn_radiation_monochromator graphite
_diffrn_radiation_type MoK\a
_diffrn_radiation_wavelength 0.71073
_diffrn_reflns_av_R_equivalents 0.1288
_diffrn_reflns_av_sigmaI/netI 0.2778
_diffrn_reflns_limit_h_max 9
_diffrn_reflns_limit_h_min -9
_diffrn_reflns_limit_k_max 15
_diffrn_reflns_limit_k_min -15
_diffrn_reflns_limit_l_max 22
_diffrn_reflns_limit_l_min -22
_diffrn_reflns_number 11597
_diffrn_reflns_theta_full 23.00
_diffrn_reflns_theta_max 23.00
_diffrn_reflns_theta_min 1.48
_diffrn_source 'rotating anode X-ray tube'
_diffrn_source_current 250
_diffrn_source_power 45
_diffrn_source_size '10 mm x 0.5 mm fine focus'
_diffrn_source_type 'MACScience Co. M18X-HF'
_exptl_absorpt_coefficient_mu 0.517
_exptl_absorpt_correction_T_max 1.000000
_exptl_absorpt_correction_T_min 0.693965
_exptl_absorpt_correction_type empirical
_exptl_crystal_colour red/brown
_exptl_crystal_density_diffrn 1.147
_exptl_crystal_density_method 'not measured'
_exptl_crystal_description plate
_exptl_crystal_F_000 846
_exptl_crystal_preparation
;
 Slow evaporation of dichlormethane at room temperature
;
_exptl_crystal_size_max 0.150
_exptl_crystal_size_mid 0.100
_exptl_crystal_size_min 0.015
_refine_diff_density_max 0.703
_refine_diff_density_min -0.612
_refine_diff_density_rms 0.151
_refine_ls_extinction_method none
_refine_ls_goodness_of_fit_ref 0.911
_refine_ls_hydrogen_treatment mixed
_refine_ls_matrix_type full
_refine_ls_number_parameters 481
_refine_ls_number_reflns 6322
_refine_ls_number_restraints 0
_refine_ls_restrained_S_all 0.911
_refine_ls_R_factor_all 0.1851
_refine_ls_R_factor_gt 0.0828
_refine_ls_shift/su_max 0.001
_refine_ls_shift/su_mean 0.000
_refine_ls_structure_factor_coef Fsqd
_refine_ls_weighting_details 'calc w=1/[\s^2^(Fo^2^)+(0.1078P)^2^+0.0000P] where P=(Fo^2^+2Fc^2^)/3'
_refine_ls_weighting_scheme calc
_refine_ls_wR_factor_gt 0.2087
_refine_ls_wR_factor_ref 0.2445
_reflns_number_gt 2673
_reflns_number_total 6322
_reflns_threshold_expression >2sigma(I)
_cod_data_source_file ic0346836si20031001_115428_1.cif
_cod_data_source_block outclc1g
_cod_depositor_comments
;
The following automatic conversions were performed:

'_symmetry_cell_setting' value 'Triclinic' changed to 'triclinic'
according to the built-in table from CIF Core dictionary named
'cif_core.dic' version 2.4.1 from 2010-06-29.

Automatic conversion script
Id: cif_fix_values 1646 2011-03-28 12:23:43Z adriana 

The following automatic conversions were performed:

data name '_diffrn_measurement_specimen_suppport' was replaced with
'_diffrn_measurement_specimen_support' as specified in the
replacement file 'data/replacement-values/replacement_tags.lst'.

Automatic conversion script
Id: cif_correct_tags 9268 2022-04-12 08:56:07Z antanas 
;
_cod_original_cell_volume 2453.0(6)
_cod_database_code 4312692

loop_
_symmetry_equiv_pos_as_xyz
'x, y, z'
'-x, -y, -z'

loop_
_atom_site_label
_atom_site_type_symbol
_atom_site_fract_x
_atom_site_fract_y
_atom_site_fract_z
_atom_site_U_iso_or_equiv
_atom_site_adp_type
_atom_site_occupancy
_atom_site_symmetry_multiplicity
_atom_site_calc_flag
_atom_site_refinement_flags
_atom_site_disorder_assembly
_atom_site_disorder_group
Ru1 Ru 0.81924(15) 0.51599(9) 0.17111(6) 0.0285(4) Uani 1 1 d . . .
Cl1 Cl 0.8632(4) 0.4143(2) 0.08113(16) 0.0344(9) Uani 1 1 d . . .
N1 N 0.9485(13) 0.6435(7) 0.1348(5) 0.028(3) Uani 1 1 d . . .
C1 C 0.9657(16) 0.7239(10) 0.1722(6) 0.028(3) Uani 1 1 d . . .
N2 N 0.8108(13) 0.6154(7) 0.2413(5) 0.024(3) Uani 1 1 d . . .
C2 C 1.050(2) 0.8116(11) 0.1549(7) 0.048(4) Uani 1 1 d . . .
H2A H 1.0615 0.8667 0.1840 0.058 Uiso 1 1 calc R . .
N3 N 0.7617(12) 0.6131(7) 0.3025(5) 0.028(3) Uani 1 1 d . . .
H3B H 0.7067 0.5613 0.3200 0.034 Uiso 1 1 calc R . .
C3 C 1.116(2) 0.8186(11) 0.0953(7) 0.054(5) Uani 1 1 d . . .
H3A H 1.1735 0.8793 0.0821 0.064 Uiso 1 1 calc R . .
N4 N 0.6827(13) 0.6512(8) 0.4363(5) 0.034(3) Uani 1 1 d . . .
H4B H 0.6534 0.5934 0.4170 0.041 Uiso 1 1 calc R . .
C4 C 1.101(2) 0.7395(11) 0.0547(7) 0.054(5) Uani 1 1 d . . .
H4A H 1.1481 0.7437 0.0133 0.064 Uiso 1 1 calc R . .
N5 N 0.9881(14) 0.4717(8) 0.2272(5) 0.032(3) Uani 1 1 d . . .
C5 C 1.0154(18) 0.6526(10) 0.0747(6) 0.041(4) Uani 1 1 d . . .
H5A H 1.0023 0.5972 0.0459 0.049 Uiso 1 1 calc R . .
N6 N 0.6936(14) 0.3999(8) 0.2101(5) 0.032(3) Uani 1 1 d . . .
C6 C 0.8937(16) 0.7060(10) 0.2338(6) 0.030(3) Uani 1 1 d . . .
N7 N 0.6033(14) 0.5183(9) 0.1300(5) 0.034(3) Uani 1 1 d . . .
C8 C 0.8073(16) 0.7012(10) 0.3347(6) 0.033(4) Uani 1 1 d . . .
C7 C 0.8942(17) 0.7641(10) 0.2918(7) 0.040(4) Uani 1 1 d . . .
H7A H 0.9425 0.8304 0.2995 0.048 Uiso 1 1 calc R . .
C9 C 0.7681(19) 0.7233(11) 0.4035(6) 0.040(4) Uani 1 1 d . . .
C10 C 0.6398(19) 0.6656(11) 0.4995(7) 0.047(4) Uani 1 1 d . . .
H10A H 0.5756 0.6146 0.5215 0.056 Uiso 1 1 calc R . .
C11 C 0.690(2) 0.7528(11) 0.5299(7) 0.053(5) Uani 1 1 d . . .
H11A H 0.6627 0.7640 0.5738 0.063 Uiso 1 1 calc R . .
C12 C 0.780(2) 0.8251(11) 0.4964(8) 0.058(5) Uani 1 1 d . . .
H12A H 0.8182 0.8863 0.5180 0.070 Uiso 1 1 calc R . .
C13 C 0.817(2) 0.8119(11) 0.4337(7) 0.051(5) Uani 1 1 d . . .
H13A H 0.8773 0.8637 0.4109 0.061 Uiso 1 1 calc R . .
C14 C 0.9367(18) 0.3872(10) 0.2589(6) 0.037(4) Uani 1 1 d . . .
C15 C 1.040(2) 0.3497(13) 0.3002(8) 0.064(5) Uani 1 1 d . . .
H15A H 1.0023 0.2916 0.3225 0.076 Uiso 1 1 calc R . .
C16 C 1.188(2) 0.3931(15) 0.3091(8) 0.063(5) Uani 1 1 d . . .
H16A H 1.2568 0.3658 0.3367 0.076 Uiso 1 1 calc R . .
C17 C 1.2397(19) 0.4760(13) 0.2785(7) 0.050(4) Uani 1 1 d . . .
H17A H 1.3450 0.5093 0.2850 0.060 Uiso 1 1 calc R . .
C18 C 1.1365(19) 0.5129(11) 0.2370(6) 0.043(4) Uani 1 1 d . . .
H18A H 1.1752 0.5708 0.2146 0.052 Uiso 1 1 calc R . .
C19 C 0.7712(19) 0.3476(11) 0.2478(7) 0.040(4) Uani 1 1 d . . .
C20 C 0.5459(18) 0.3753(11) 0.1912(8) 0.045(4) Uani 1 1 d . . .
C21 C 0.457(2) 0.2901(12) 0.2175(9) 0.067(6) Uani 1 1 d . . .
H21A H 0.3481 0.2721 0.2083 0.081 Uiso 1 1 calc R . .
C22 C 0.535(3) 0.2331(13) 0.2576(10) 0.070(6) Uani 1 1 d . . .
H22A H 0.4781 0.1740 0.2737 0.084 Uiso 1 1 calc R . .
C23 C 0.686(3) 0.2609(12) 0.2732(8) 0.063(5) Uani 1 1 d . . .
H23A H 0.7370 0.2227 0.3012 0.076 Uiso 1 1 calc R . .
C24 C 0.490(2) 0.4412(11) 0.1457(7) 0.042(4) Uani 1 1 d . . .
C25 C 0.3382(19) 0.4285(14) 0.1190(9) 0.065(6) Uani 1 1 d . . .
H25A H 0.2602 0.3759 0.1319 0.078 Uiso 1 1 calc R . .
C26 C 0.302(2) 0.4935(16) 0.0733(9) 0.064(5) Uani 1 1 d . . .
H26A H 0.2002 0.4856 0.0536 0.077 Uiso 1 1 calc R . .
C27 C 0.412(2) 0.5655(15) 0.0583(9) 0.064(6) Uani 1 1 d . . .
H27A H 0.3884 0.6114 0.0280 0.077 Uiso 1 1 calc R . .
C28 C 0.563(2) 0.5773(12) 0.0855(8) 0.055(5) Uani 1 1 d . . .
H28A H 0.6404 0.6296 0.0717 0.066 Uiso 1 1 calc R . .
P1 P 1.0921(9) 1.0598(4) 0.3177(3) 0.092(2) Uani 1 1 d . . .
F1 F 1.116(3) 1.1341(9) 0.2629(6) 0.214(10) Uani 1 1 d . . .
F2 F 1.029(2) 1.1349(8) 0.3634(7) 0.141(6) Uani 1 1 d . . .
F3 F 0.9332(19) 1.0094(11) 0.2910(8) 0.179(8) Uani 1 1 d . . .
F4 F 1.159(2) 0.9866(11) 0.2751(7) 0.160(6) Uani 1 1 d . . .
F5 F 1.0761(15) 0.9895(8) 0.3761(5) 0.112(4) Uani 1 1 d . . .
F6 F 1.2667(15) 1.1051(9) 0.3482(6) 0.130(5) Uani 1 1 d . . .
Cl1X Cl 0.5773(5) 0.4487(3) 0.37872(17) 0.0445(10) Uani 1 1 d . . .
O1W O 1.0000 0.5000 0.5000 0.10(4) Uiso 0.25 2 d SP A 1
O2W O 1.376(7) 0.776(4) 0.289(3) 0.095(17) Uiso 0.25 1 d P B 1
O3W O 1.049(6) 0.901(3) -0.101(2) 0.067(13) Uiso 0.25 1 d P C 2
O4W O 0.592(12) 0.853(7) -0.048(5) 0.18(4) Uiso 0.25 1 d P D 2
O5W O 1.038(8) 0.539(5) 0.477(3) 0.095(18) Uiso 0.25 1 d P . 3
O6W O 1.467(6) 0.751(4) 0.221(3) 0.085(15) Uiso 0.25 1 d P E 3
O7W O 0.911(6) 0.847(3) -0.085(2) 0.068(13) Uiso 0.25 1 d P F 4
O8W O 1.175(6) 0.884(4) -0.122(2) 0.087(15) Uiso 0.25 1 d P G 4
O9W O 0.719(8) 1.131(4) 0.482(3) 0.11(2) Uiso 0.25 1 d P H 5
O10W O 1.508(9) 0.873(5) 0.298(4) 0.14(2) Uiso 0.25 1 d P I 5
O11W O 0.797(8) 0.873(4) -0.064(3) 0.102(19) Uiso 0.25 1 d P J 6
O12W O 1.546(10) 0.834(6) 0.182(4) 0.16(3) Uiso 0.25 1 d P K 6
O13W O 1.085(9) 0.617(6) 0.500(4) 0.14(3) Uiso 0.25 1 d P L 7
O14W O 1.202(8) 0.661(5) 0.400(3) 0.14(2) Uiso 0.25 1 d P M 7
O15W O 0.602(8) 1.078(5) 0.441(3) 0.14(2) Uiso 0.25 1 d P N 8
O16W O 1.142(10) 0.588(6) 0.449(4) 0.15(3) Uiso 0.25 1 d P O 8
O17W O 0.688(9) 0.835(5) -0.039(3) 0.10(2) Uiso 0.25 1 d P P 9
O18W O 1.213(11) 0.730(6) 0.482(4) 0.19(3) Uiso 0.25 1 d P Q 9
O19W O 1.457(9) 0.832(6) 0.247(4) 0.14(2) Uiso 0.25 1 d P R 9

loop_
_atom_site_aniso_label
_atom_site_aniso_U_11
_atom_site_aniso_U_22
_atom_site_aniso_U_33
_atom_site_aniso_U_23
_atom_site_aniso_U_13
_atom_site_aniso_U_12
Ru1 0.0303(8) 0.0315(7) 0.0232(7) -0.0007(5) 0.0020(5) 0.0051(6)
Cl1 0.039(3) 0.037(2) 0.027(2) -0.0026(16) 0.0047(17) 0.0071(18)
N1 0.038(8) 0.030(7) 0.019(6) 0.000(5) 0.003(6) 0.011(6)
C1 0.025(9) 0.029(9) 0.027(8) -0.005(7) 0.003(6) 0.002(7)
N2 0.037(8) 0.024(7) 0.012(6) 0.007(5) 0.006(5) 0.005(6)
C2 0.079(14) 0.034(10) 0.031(9) -0.007(7) 0.018(9) 0.011(9)
N3 0.031(8) 0.015(6) 0.036(7) -0.005(5) 0.006(6) -0.004(5)
C3 0.092(15) 0.030(9) 0.033(10) 0.006(8) 0.017(9) -0.004(9)
N4 0.034(8) 0.030(7) 0.034(8) 0.001(6) 0.008(6) -0.004(6)
C4 0.096(15) 0.044(11) 0.026(9) 0.015(8) 0.021(9) 0.022(10)
N5 0.025(8) 0.032(7) 0.037(7) 0.004(6) -0.013(6) -0.002(6)
C5 0.075(13) 0.027(9) 0.021(9) 0.000(7) -0.010(8) 0.012(8)
N6 0.030(9) 0.030(7) 0.034(7) -0.008(6) 0.011(6) 0.004(6)
C6 0.035(10) 0.038(9) 0.021(8) -0.008(7) 0.000(7) 0.016(8)
N7 0.034(8) 0.047(8) 0.024(7) -0.005(6) 0.006(6) 0.017(7)
C8 0.024(9) 0.050(10) 0.027(8) 0.002(7) 0.001(7) 0.007(8)
C7 0.049(11) 0.033(9) 0.033(9) 0.012(7) 0.000(8) -0.003(8)
C9 0.059(12) 0.041(10) 0.019(8) 0.002(7) -0.001(8) 0.008(9)
C10 0.074(13) 0.050(11) 0.019(9) 0.001(7) 0.013(8) 0.018(9)
C11 0.089(15) 0.046(11) 0.022(8) -0.016(8) 0.017(9) 0.011(10)
C12 0.084(15) 0.031(10) 0.058(12) -0.005(8) 0.016(10) 0.004(9)
C13 0.096(15) 0.036(10) 0.015(8) -0.007(7) 0.011(8) 0.001(9)
C14 0.054(12) 0.039(9) 0.022(8) 0.005(7) 0.000(7) 0.021(8)
C15 0.065(15) 0.077(14) 0.058(12) 0.030(10) 0.012(11) 0.031(12)
C16 0.071(15) 0.100(16) 0.034(10) 0.014(10) 0.003(10) 0.054(13)
C17 0.034(11) 0.078(13) 0.044(10) 0.005(9) 0.013(8) 0.022(10)
C18 0.051(12) 0.064(11) 0.021(8) 0.013(7) 0.018(8) 0.020(10)
C19 0.039(11) 0.045(10) 0.036(9) -0.005(8) 0.001(8) 0.009(9)
C20 0.018(10) 0.056(11) 0.058(11) -0.020(9) 0.017(8) -0.003(9)
C21 0.059(14) 0.053(12) 0.073(13) -0.034(10) 0.026(11) -0.029(11)
C22 0.076(17) 0.044(13) 0.083(15) 0.009(11) 0.019(12) -0.007(12)
C23 0.089(17) 0.053(12) 0.049(11) 0.017(9) 0.023(11) 0.014(12)
C24 0.049(12) 0.040(10) 0.041(9) -0.013(8) 0.005(8) 0.020(9)
C25 0.015(10) 0.097(15) 0.081(14) -0.042(12) -0.002(9) 0.014(10)
C26 0.044(14) 0.098(16) 0.054(12) -0.030(11) -0.010(10) 0.029(13)
C27 0.042(13) 0.090(16) 0.072(13) -0.012(11) -0.014(11) 0.043(12)
C28 0.057(14) 0.062(12) 0.047(11) -0.018(9) 0.010(9) 0.015(10)
P1 0.150(6) 0.043(3) 0.061(4) -0.001(3) 0.003(4) -0.033(4)
F1 0.47(3) 0.070(9) 0.069(8) 0.014(7) -0.003(13) -0.024(13)
F2 0.238(18) 0.074(8) 0.125(11) 0.008(8) 0.014(11) 0.061(10)
F3 0.152(15) 0.155(14) 0.202(16) 0.002(12) -0.116(14) -0.018(11)
F4 0.212(18) 0.145(12) 0.117(10) -0.099(9) 0.015(10) 0.030(11)
F5 0.131(11) 0.094(9) 0.101(9) 0.051(7) 0.006(8) -0.005(8)
F6 0.106(10) 0.148(11) 0.096(9) -0.048(8) 0.042(7) -0.071(9)
Cl1X 0.052(3) 0.042(2) 0.033(2) 0.0013(17) 0.0092(19) -0.007(2)

loop_
_atom_type_symbol
_atom_type_description
_atom_type_scat_dispersion_real
_atom_type_scat_dispersion_imag
_atom_type_scat_source
C C 0.0033 0.0016 'International Tables Vol C Tables 4.2.6.8 and 6.1.1.4'
H H 0.0000 0.0000 'International Tables Vol C Tables 4.2.6.8 and 6.1.1.4'
O O 0.0106 0.0060 'International Tables Vol C Tables 4.2.6.8 and 6.1.1.4'
P P 0.1023 0.0942 'International Tables Vol C Tables 4.2.6.8 and 6.1.1.4'
F F 0.0171 0.0103 'International Tables Vol C Tables 4.2.6.8 and 6.1.1.4'
Cl Cl 0.1484 0.1585 'International Tables Vol C Tables 4.2.6.8 and 6.1.1.4'
Ru Ru -1.2594 0.8363 'International Tables Vol C Tables 4.2.6.8 and 6.1.1.4'
N N 0.0061 0.0033 'International Tables Vol C Tables 4.2.6.8 and 6.1.1.4'

loop_
_geom_angle_atom_site_label_1
_geom_angle_atom_site_label_2
_geom_angle_atom_site_label_3
_geom_angle
_geom_angle_site_symmetry_1
_geom_angle_site_symmetry_3
_geom_angle_publ_flag
N6 Ru1 N2 100.2(4) . . ?
N6 Ru1 N5 80.0(5) . . ?
N2 Ru1 N5 88.0(4) . . ?
N6 Ru1 N7 79.4(5) . . ?
N2 Ru1 N7 95.1(4) . . ?
N5 Ru1 N7 159.4(5) . . ?
N6 Ru1 N1 176.5(5) . . ?
N2 Ru1 N1 76.3(4) . . ?
N5 Ru1 N1 100.0(4) . . ?
N7 Ru1 N1 100.5(5) . . ?
N6 Ru1 Cl1 88.3(3) . . ?
N2 Ru1 Cl1 171.1(3) . . ?
N5 Ru1 Cl1 90.8(3) . . ?
N7 Ru1 Cl1 89.1(3) . . ?
N1 Ru1 Cl1 95.2(3) . . ?
C1 N1 C5 116.5(12) . . ?
C1 N1 Ru1 117.6(9) . . ?
C5 N1 Ru1 125.8(9) . . ?
N1 C1 C2 123.7(13) . . ?
N1 C1 C6 111.9(12) . . ?
C2 C1 C6 124.3(13) . . ?
N3 N2 C6 106.2(10) . . ?
N3 N2 Ru1 135.0(8) . . ?
C6 N2 Ru1 117.8(8) . . ?
C3 C2 C1 118.7(14) . . ?
N2 N3 C8 111.7(10) . . ?
C4 C3 C2 120.3(15) . . ?
C9 N4 C10 121.3(12) . . ?
C3 C4 C5 118.7(14) . . ?
C18 N5 C14 116.9(12) . . ?
C18 N5 Ru1 129.3(10) . . ?
C14 N5 Ru1 113.9(9) . . ?
N1 C5 C4 122.1(13) . . ?
C20 N6 C19 125.6(14) . . ?
C20 N6 Ru1 117.5(10) . . ?
C19 N6 Ru1 116.4(10) . . ?
N2 C6 C7 110.9(12) . . ?
N2 C6 C1 116.0(11) . . ?
C7 C6 C1 133.1(14) . . ?
C28 N7 C24 116.4(13) . . ?
C28 N7 Ru1 129.0(11) . . ?
C24 N7 Ru1 114.1(9) . . ?
N3 C8 C7 107.6(12) . . ?
N3 C8 C9 124.9(13) . . ?
C7 C8 C9 127.5(13) . . ?
C8 C7 C6 103.7(13) . . ?
N4 C9 C13 119.6(13) . . ?
N4 C9 C8 117.6(13) . . ?
C13 C9 C8 122.8(14) . . ?
C11 C10 N4 119.2(14) . . ?
C10 C11 C12 118.8(14) . . ?
C13 C12 C11 121.8(15) . . ?
C12 C13 C9 119.1(15) . . ?
N5 C14 C15 119.8(15) . . ?
N5 C14 C19 113.9(12) . . ?
C15 C14 C19 126.1(15) . . ?
C16 C15 C14 121.8(17) . . ?
C15 C16 C17 118.9(16) . . ?
C16 C17 C18 119.1(16) . . ?
N5 C18 C17 123.5(14) . . ?
N6 C19 C23 117.8(15) . . ?
N6 C19 C14 115.5(13) . . ?
C23 C19 C14 126.7(15) . . ?
N6 C20 C21 117.4(16) . . ?
N6 C20 C24 115.5(14) . . ?
C21 C20 C24 127.1(16) . . ?
C22 C21 C20 118.5(17) . . ?
C23 C22 C21 120.7(18) . . ?
C22 C23 C19 119.7(17) . . ?
N7 C24 C25 121.7(15) . . ?
N7 C24 C20 113.3(14) . . ?
C25 C24 C20 125.0(17) . . ?
C26 C25 C24 119.3(18) . . ?
C27 C26 C25 118.0(18) . . ?
C26 C27 C28 121.9(19) . . ?
N7 C28 C27 122.5(17) . . ?
F3 P1 F1 94.1(10) . . ?
F3 P1 F4 87.0(10) . . ?
F1 P1 F4 90.9(10) . . ?
F3 P1 F5 89.5(8) . . ?
F1 P1 F5 176.2(8) . . ?
F4 P1 F5 90.8(9) . . ?
F3 P1 F2 94.8(11) . . ?
F1 P1 F2 90.1(9) . . ?
F4 P1 F2 177.8(10) . . ?
F5 P1 F2 88.1(7) . . ?
F3 P1 F6 175.0(9) . . ?
F1 P1 F6 89.8(10) . . ?
F4 P1 F6 89.8(9) . . ?
F5 P1 F6 86.7(7) . . ?
F2 P1 F6 88.2(8) . . ?

loop_
_geom_bond_atom_site_label_1
_geom_bond_atom_site_label_2
_geom_bond_distance
_geom_bond_site_symmetry_2
_geom_bond_publ_flag
Ru1 N6 1.978(11) . ?
Ru1 N2 1.989(10) . ?
Ru1 N5 2.038(10) . ?
Ru1 N7 2.047(11) . ?
Ru1 N1 2.086(11) . ?
Ru1 Cl1 2.387(4) . ?
N1 C1 1.328(15) . ?
N1 C5 1.373(17) . ?
C1 C2 1.363(19) . ?
C1 C6 1.429(18) . ?
N2 N3 1.330(13) . ?
N2 C6 1.350(16) . ?
C2 C3 1.36(2) . ?
N3 C8 1.367(16) . ?
C3 C4 1.351(19) . ?
N4 C9 1.340(17) . ?
N4 C10 1.375(17) . ?
C4 C5 1.38(2) . ?
N5 C18 1.320(17) . ?
N5 C14 1.367(16) . ?
N6 C20 1.313(17) . ?
N6 C19 1.332(16) . ?
C6 C7 1.419(18) . ?
N7 C28 1.326(18) . ?
N7 C24 1.368(18) . ?
C8 C7 1.392(18) . ?
C8 C9 1.496(19) . ?
C9 C13 1.359(18) . ?
C10 C11 1.344(19) . ?
C11 C12 1.37(2) . ?
C12 C13 1.34(2) . ?
C14 C15 1.398(19) . ?
C14 C19 1.45(2) . ?
C15 C16 1.33(2) . ?
C16 C17 1.34(2) . ?
C17 C18 1.398(19) . ?
C19 C23 1.41(2) . ?
C20 C21 1.42(2) . ?
C20 C24 1.46(2) . ?
C21 C22 1.40(2) . ?
C22 C23 1.33(2) . ?
C24 C25 1.39(2) . ?
C25 C26 1.39(2) . ?
C26 C27 1.30(2) . ?
C27 C28 1.40(2) . ?
P1 F3 1.507(14) . ?
P1 F1 1.538(12) . ?
P1 F4 1.548(14) . ?
P1 F5 1.553(11) . ?
P1 F2 1.586(14) . ?
P1 F6 1.629(13) . ?
O5W O5W 1.53(16) 2_766 ?

loop_
_geom_torsion_atom_site_label_1
_geom_torsion_atom_site_label_2
_geom_torsion_atom_site_label_3
_geom_torsion_atom_site_label_4
_geom_torsion
_geom_torsion_site_symmetry_1
_geom_torsion_site_symmetry_2
_geom_torsion_site_symmetry_3
_geom_torsion_site_symmetry_4
_geom_torsion_publ_flag
N6 Ru1 N1 C1 6(9) . . . . ?
N2 Ru1 N1 C1 0.9(9) . . . . ?
N5 Ru1 N1 C1 -84.5(9) . . . . ?
N7 Ru1 N1 C1 93.7(9) . . . . ?
Cl1 Ru1 N1 C1 -176.3(9) . . . . ?
N6 Ru1 N1 C5 -173(8) . . . . ?
N2 Ru1 N1 C5 -177.6(12) . . . . ?
N5 Ru1 N1 C5 96.9(11) . . . . ?
N7 Ru1 N1 C5 -84.9(11) . . . . ?
Cl1 Ru1 N1 C5 5.2(11) . . . . ?
C5 N1 C1 C2 -2.6(19) . . . . ?
Ru1 N1 C1 C2 178.7(11) . . . . ?
C5 N1 C1 C6 -179.2(12) . . . . ?
Ru1 N1 C1 C6 2.2(14) . . . . ?
N6 Ru1 N2 N3 9.8(13) . . . . ?
N5 Ru1 N2 N3 -69.7(12) . . . . ?
N7 Ru1 N2 N3 89.9(12) . . . . ?
N1 Ru1 N2 N3 -170.5(13) . . . . ?
Cl1 Ru1 N2 N3 -152.2(14) . . . . ?
N6 Ru1 N2 C6 176.1(9) . . . . ?
N5 Ru1 N2 C6 96.6(9) . . . . ?
N7 Ru1 N2 C6 -103.8(10) . . . . ?
N1 Ru1 N2 C6 -4.2(9) . . . . ?
Cl1 Ru1 N2 C6 14(3) . . . . ?
N1 C1 C2 C3 2(2) . . . . ?
C6 C1 C2 C3 178.2(14) . . . . ?
C6 N2 N3 C8 1.6(13) . . . . ?
Ru1 N2 N3 C8 169.0(9) . . . . ?
C1 C2 C3 C4 -1(2) . . . . ?
C2 C3 C4 C5 1(2) . . . . ?
N6 Ru1 N5 C18 -176.6(13) . . . . ?
N2 Ru1 N5 C18 -75.9(12) . . . . ?
N7 Ru1 N5 C18 -175.1(11) . . . . ?
N1 Ru1 N5 C18 -0.1(13) . . . . ?
Cl1 Ru1 N5 C18 95.3(12) . . . . ?
N6 Ru1 N5 C14 3.1(9) . . . . ?
N2 Ru1 N5 C14 103.8(9) . . . . ?
N7 Ru1 N5 C14 4.6(18) . . . . ?
N1 Ru1 N5 C14 179.6(9) . . . . ?
Cl1 Ru1 N5 C14 -85.0(9) . . . . ?
C1 N1 C5 C4 2(2) . . . . ?
Ru1 N1 C5 C4 -179.1(11) . . . . ?
C3 C4 C5 N1 -1(2) . . . . ?
N2 Ru1 N6 C20 97.1(10) . . . . ?
N5 Ru1 N6 C20 -176.8(10) . . . . ?
N7 Ru1 N6 C20 3.8(10) . . . . ?
N1 Ru1 N6 C20 92(8) . . . . ?
Cl1 Ru1 N6 C20 -85.7(10) . . . . ?
N2 Ru1 N6 C19 -90.2(10) . . . . ?
N5 Ru1 N6 C19 -4.0(9) . . . . ?
N7 Ru1 N6 C19 176.5(10) . . . . ?
N1 Ru1 N6 C19 -95(8) . . . . ?
Cl1 Ru1 N6 C19 87.1(9) . . . . ?
N3 N2 C6 C7 -1.4(14) . . . . ?
Ru1 N2 C6 C7 -171.4(9) . . . . ?
N3 N2 C6 C1 176.8(11) . . . . ?
Ru1 N2 C6 C1 6.8(15) . . . . ?
N1 C1 C6 N2 -5.6(16) . . . . ?
C2 C1 C6 N2 177.9(13) . . . . ?
N1 C1 C6 C7 172.1(14) . . . . ?
C2 C1 C6 C7 -4(2) . . . . ?
N6 Ru1 N7 C28 -175.2(12) . . . . ?
N2 Ru1 N7 C28 85.3(11) . . . . ?
N5 Ru1 N7 C28 -176.8(12) . . . . ?
N1 Ru1 N7 C28 8.3(12) . . . . ?
Cl1 Ru1 N7 C28 -86.8(11) . . . . ?
N6 Ru1 N7 C24 -3.4(9) . . . . ?
N2 Ru1 N7 C24 -102.8(9) . . . . ?
N5 Ru1 N7 C24 -4.9(17) . . . . ?
N1 Ru1 N7 C24 -179.8(9) . . . . ?
Cl1 Ru1 N7 C24 85.0(9) . . . . ?
N2 N3 C8 C7 -1.2(14) . . . . ?
N2 N3 C8 C9 178.7(12) . . . . ?
N3 C8 C7 C6 0.2(15) . . . . ?
C9 C8 C7 C6 -179.6(13) . . . . ?
N2 C6 C7 C8 0.7(15) . . . . ?
C1 C6 C7 C8 -177.1(14) . . . . ?
C10 N4 C9 C13 2(2) . . . . ?
C10 N4 C9 C8 -179.2(12) . . . . ?
N3 C8 C9 N4 0(2) . . . . ?
C7 C8 C9 N4 -179.8(14) . . . . ?
N3 C8 C9 C13 179.3(13) . . . . ?
C7 C8 C9 C13 -1(2) . . . . ?
C9 N4 C10 C11 -3(2) . . . . ?
N4 C10 C11 C12 1(2) . . . . ?
C10 C11 C12 C13 2(3) . . . . ?
C11 C12 C13 C9 -2(3) . . . . ?
N4 C9 C13 C12 1(2) . . . . ?
C8 C9 C13 C12 -178.3(15) . . . . ?
C18 N5 C14 C15 1.1(19) . . . . ?
Ru1 N5 C14 C15 -178.6(11) . . . . ?
C18 N5 C14 C19 177.9(12) . . . . ?
Ru1 N5 C14 C19 -1.8(14) . . . . ?
N5 C14 C15 C16 -1(2) . . . . ?
C19 C14 C15 C16 -177.4(16) . . . . ?
C14 C15 C16 C17 1(3) . . . . ?
C15 C16 C17 C18 -2(2) . . . . ?
C14 N5 C18 C17 -2(2) . . . . ?
Ru1 N5 C18 C17 178.1(10) . . . . ?
C16 C17 C18 N5 2(2) . . . . ?
C20 N6 C19 C23 -4(2) . . . . ?
Ru1 N6 C19 C23 -176.2(11) . . . . ?
C20 N6 C19 C14 176.3(13) . . . . ?
Ru1 N6 C19 C14 4.2(15) . . . . ?
N5 C14 C19 N6 -1.5(17) . . . . ?
C15 C14 C19 N6 175.0(13) . . . . ?
N5 C14 C19 C23 179.0(14) . . . . ?
C15 C14 C19 C23 -5(2) . . . . ?
C19 N6 C20 C21 6(2) . . . . ?
Ru1 N6 C20 C21 177.9(10) . . . . ?
C19 N6 C20 C24 -175.5(12) . . . . ?
Ru1 N6 C20 C24 -3.5(15) . . . . ?
N6 C20 C21 C22 -5(2) . . . . ?
C24 C20 C21 C22 176.3(14) . . . . ?
C20 C21 C22 C23 3(3) . . . . ?
C21 C22 C23 C19 -2(3) . . . . ?
N6 C19 C23 C22 2(2) . . . . ?
C14 C19 C23 C22 -178.7(16) . . . . ?
C28 N7 C24 C25 -3.4(19) . . . . ?
Ru1 N7 C24 C25 -176.3(10) . . . . ?
C28 N7 C24 C20 175.5(11) . . . . ?
Ru1 N7 C24 C20 2.5(14) . . . . ?
N6 C20 C24 N7 0.5(18) . . . . ?
C21 C20 C24 N7 178.9(14) . . . . ?
N6 C20 C24 C25 179.3(13) . . . . ?
C21 C20 C24 C25 -2(2) . . . . ?
N7 C24 C25 C26 3(2) . . . . ?
C20 C24 C25 C26 -176.2(14) . . . . ?
C24 C25 C26 C27 -2(2) . . . . ?
C25 C26 C27 C28 2(3) . . . . ?
C24 N7 C28 C27 3(2) . . . . ?
Ru1 N7 C28 C27 175.1(11) . . . . ?
C26 C27 C28 N7 -3(3) . . . . ?
